data_4074575
loop_
_publ_author_name
'Dewhurst, Rian D.'
'Hansen, Andrew R.'
'Hill, Anthony F.'
'Smith, Matthew K.'

_publ_section_title
;
 Templated Synthesis and Intact Coordination of a
 Diorganotriselenane:&#x00A0; [RuCl2(PPh3){\k3-Se,N,N&#x2018;-Se(mtSe)2}]
 (mtSe= selenomethimazolyl)
;
_journal_issue 25
_journal_name_full Organometallics
_journal_page_first 5843
_journal_paper_doi 10.1021/om0608511
_journal_volume 25
_journal_year 2006
_chemical_formula_sum 'C28 H29 Cl6 N4 P Ru Se3'
_chemical_formula_weight 1003.17
_chemical_name_systematic
;
 ?
;
_space_group_IT_number 14
_symmetry_cell_setting monoclinic
_symmetry_space_group_name_Hall '-P 2yn'
_symmetry_space_group_name_H-M 'P 1 21/n 1'
_atom_sites_solution_hydrogens geom
_atom_sites_solution_primary direct
_atom_sites_solution_secondary difmap
_audit_creation_method SHELXL-97
_cell_angle_alpha 90.00
_cell_angle_beta 101.30(3)
_cell_angle_gamma 90.00
_cell_formula_units_Z 4
_cell_length_a 11.579(2)
_cell_length_b 17.835(4)
_cell_length_c 17.212(3)
_cell_measurement_reflns_used 96319
_cell_measurement_temperature 200(2)
_cell_measurement_theta_max 25.03
_cell_measurement_theta_min 2.91
_cell_volume 3485.6(12)
_computing_cell_refinement DENZO-SMN
_computing_data_collection 'Nonius Collect'
_computing_data_reduction 'X -Seed'
_computing_molecular_graphics 'X-Seed / POV-Ray'
_computing_publication_material 'Microsoft Office 2000'
_computing_structure_refinement 'SHELXL-97 (Sheldrick, 1997)'
_computing_structure_solution 'SHELXS-97 (Sheldrick, 1990)'
_diffrn_ambient_temperature 200(2)
_diffrn_measured_fraction_theta_full 0.993
_diffrn_measured_fraction_theta_max 0.993
_diffrn_measurement_device_type CCD
_diffrn_measurement_method ' \f and \w scans with CCD '
_diffrn_radiation_monochromator graphite
_diffrn_radiation_source 'fine-focus sealed tube'
_diffrn_radiation_type MoK\a
_diffrn_radiation_wavelength 0.71073
_diffrn_reflns_av_R_equivalents 0.1213
_diffrn_reflns_av_sigmaI/netI 0.0473
_diffrn_reflns_limit_h_max 13
_diffrn_reflns_limit_h_min -13
_diffrn_reflns_limit_k_max 19
_diffrn_reflns_limit_k_min -21
_diffrn_reflns_limit_l_max 20
_diffrn_reflns_limit_l_min -20
_diffrn_reflns_number 47653
_diffrn_reflns_theta_full 25.06
_diffrn_reflns_theta_max 25.06
_diffrn_reflns_theta_min 3.01
_diffrn_standards_decay_% 0.00
_diffrn_standards_interval_count 0
_diffrn_standards_interval_time 0
_diffrn_standards_number 0
_exptl_absorpt_coefficient_mu 4.116
_exptl_absorpt_correction_T_max 0.727
_exptl_absorpt_correction_T_min 0.482
_exptl_absorpt_correction_type integration
_exptl_absorpt_process_details
;
Gaussian integration (Coppens, 1970)
;
_exptl_crystal_colour black
_exptl_crystal_density_diffrn 1.912
_exptl_crystal_density_method 'not measured'
_exptl_crystal_description prism
_exptl_crystal_F_000 1952
_exptl_crystal_size_max 0.25
_exptl_crystal_size_mid 0.16
_exptl_crystal_size_min 0.12
_refine_diff_density_max 1.055
_refine_diff_density_min -1.220
_refine_diff_density_rms 0.130
_refine_ls_extinction_method none
_refine_ls_goodness_of_fit_ref 0.869
_refine_ls_hydrogen_treatment constr
_refine_ls_matrix_type full
_refine_ls_number_parameters 390
_refine_ls_number_reflns 6141
_refine_ls_number_restraints 0
_refine_ls_restrained_S_all 0.869
_refine_ls_R_factor_all 0.0644
_refine_ls_R_factor_gt 0.0494
_refine_ls_shift/su_max 0.007
_refine_ls_shift/su_mean 0.000
_refine_ls_structure_factor_coef Fsqd
_refine_ls_weighting_details 'calc w=1/[\s^2^(Fo^2^)+(0.0918P)^2^+27.7982P] where P=(Fo^2^+2Fc^2^)/3'
_refine_ls_weighting_scheme calc
_refine_ls_wR_factor_gt 0.1379
_refine_ls_wR_factor_ref 0.1587
_reflns_number_gt 5010
_reflns_number_total 6141
_reflns_threshold_expression >2sigma(I)
_cod_data_source_file om0608511si20060918_010258.cif
_cod_data_source_block c:mks66
_cod_original_sg_symbol_H-M P21/n
_cod_database_code 4074575

loop_
_symmetry_equiv_pos_as_xyz
'x, y, z'
'-x+1/2, y+1/2, -z+1/2'
'-x, -y, -z'
'x-1/2, -y-1/2, z-1/2'

loop_
_atom_site_label
_atom_site_type_symbol
_atom_site_fract_x
_atom_site_fract_y
_atom_site_fract_z
_atom_site_U_iso_or_equiv
_atom_site_adp_type
_atom_site_occupancy
_atom_site_symmetry_multiplicity
_atom_site_calc_flag
_atom_site_refinement_flags
Ru1 Ru 0.86875(4) 0.11209(3) 0.78136(3) 0.03561(17) Uani 1 1 d .
Se1 Se 0.69815(6) 0.14960(4) 0.81952(4) 0.0417(2) Uani 1 1 d .
Cl1 Cl 1.04708(15) 0.06655(10) 0.74348(10) 0.0467(4) Uani 1 1 d .
P1 P 0.80120(15) 0.13823(9) 0.64733(10) 0.0370(4) Uani 1 1 d .
C1 C 0.9246(13) 0.1830(16) 0.2827(11) 0.199(12) Uani 1 1 d .
H1A H 0.9382 0.1286 0.2918 0.238 Uiso 1 1 calc R
H1B H 0.9845 0.2015 0.2534 0.238 Uiso 1 1 calc R
Cl2 Cl 0.78954(15) -0.01524(9) 0.77568(10) 0.0444(4) Uani 1 1 d .
C2 C 1.1438(11) 0.5760(9) 0.6860(8) 0.107(4) Uani 1 1 d .
H2A H 1.2298 0.5801 0.7059 0.129 Uiso 1 1 calc R
H2B H 1.1063 0.6206 0.7048 0.129 Uiso 1 1 calc R
Cl3 Cl 0.7866(4) 0.1955(6) 0.2241(3) 0.247(5) Uani 1 1 d .
Cl4 Cl 0.9441(3) 0.2264(2) 0.3706(2) 0.1179(12) Uani 1 1 d .
Cl5 Cl 1.1167(4) 0.5762(3) 0.5854(2) 0.1407(16) Uani 1 1 d .
Cl6 Cl 1.0935(6) 0.4980(3) 0.7245(2) 0.162(2) Uani 1 1 d .
Se11 Se 0.72215(7) 0.09587(5) 0.95152(5) 0.0557(2) Uani 1 1 d .
N11 N 0.9445(5) 0.0944(3) 0.9019(3) 0.0425(13) Uani 1 1 d .
C11 C 0.8865(6) 0.0909(4) 0.9616(4) 0.0431(15) Uani 1 1 d .
N12 N 0.9638(7) 0.0883(3) 1.0325(3) 0.0542(17) Uani 1 1 d .
C12 C 1.0635(7) 0.0938(4) 0.9374(4) 0.0496(17) Uani 1 1 d .
H12 H 1.1271 0.0968 0.9100 0.060 Uiso 1 1 calc R
C13 C 1.0743(7) 0.0884(4) 1.0162(4) 0.0508(18) Uani 1 1 d .
H13 H 1.1460 0.0853 1.0538 0.061 Uiso 1 1 calc R
C14 C 0.9309(9) 0.0889(5) 1.1107(5) 0.066(2) Uani 1 1 d .
H14A H 1.0002 0.0774 1.1516 0.099 Uiso 1 1 calc R
H14B H 0.8699 0.0510 1.1120 0.099 Uiso 1 1 calc R
H14C H 0.9005 0.1385 1.1207 0.099 Uiso 1 1 calc R
Se21 Se 0.72966(7) 0.28238(4) 0.84221(5) 0.0568(2) Uani 1 1 d .
N21 N 0.9399(5) 0.2179(3) 0.8023(3) 0.0412(12) Uani 1 1 d .
C21 C 0.8868(6) 0.2778(4) 0.8298(4) 0.0447(16) Uani 1 1 d .
N22 N 0.9630(6) 0.3346(3) 0.8468(4) 0.0492(15) Uani 1 1 d .
C22 C 1.0535(6) 0.2406(4) 0.8027(4) 0.0479(17) Uani 1 1 d .
H22 H 1.1129 0.2106 0.7872 0.057 Uiso 1 1 calc R
C23 C 1.0675(7) 0.3116(4) 0.8285(5) 0.0554(19) Uani 1 1 d .
H23 H 1.1372 0.3408 0.8332 0.067 Uiso 1 1 calc R
C24 C 0.9395(9) 0.4079(4) 0.8768(5) 0.068(2) Uani 1 1 d .
H24A H 0.8720 0.4306 0.8413 0.102 Uiso 1 1 calc R
H24B H 1.0089 0.4400 0.8795 0.102 Uiso 1 1 calc R
H24C H 0.9216 0.4026 0.9299 0.102 Uiso 1 1 calc R
C31 C 0.8209(6) 0.0702(4) 0.5708(4) 0.0419(15) Uani 1 1 d .
C32 C 0.7951(7) 0.0917(4) 0.4908(4) 0.0542(19) Uani 1 1 d .
H32 H 0.7687 0.1413 0.4773 0.065 Uiso 1 1 calc R
C33 C 0.8072(7) 0.0423(5) 0.4313(5) 0.058(2) Uani 1 1 d .
H33 H 0.7904 0.0585 0.3776 0.070 Uiso 1 1 calc R
C34 C 0.8434(6) -0.0300(4) 0.4489(5) 0.0507(17) Uani 1 1 d .
H34 H 0.8527 -0.0638 0.4080 0.061 Uiso 1 1 calc R
C35 C 0.8663(6) -0.0529(4) 0.5277(5) 0.0483(17) Uani 1 1 d .
H35 H 0.8889 -0.1033 0.5403 0.058 Uiso 1 1 calc R
C36 C 0.8566(6) -0.0031(4) 0.5885(4) 0.0423(15) Uani 1 1 d .
H36 H 0.8743 -0.0194 0.6421 0.051 Uiso 1 1 calc R
C41 C 0.6434(6) 0.1577(3) 0.6142(4) 0.0386(14) Uani 1 1 d .
C42 C 0.5986(6) 0.2149(4) 0.5605(4) 0.0446(16) Uani 1 1 d .
H42 H 0.6513 0.2474 0.5410 0.054 Uiso 1 1 calc R
C43 C 0.4784(7) 0.2241(4) 0.5358(5) 0.0541(19) Uani 1 1 d .
H43 H 0.4491 0.2632 0.4998 0.065 Uiso 1 1 calc R
C44 C 0.4008(7) 0.1767(5) 0.5632(5) 0.060(2) Uani 1 1 d .
H44 H 0.3183 0.1837 0.5465 0.072 Uiso 1 1 calc R
C45 C 0.4432(7) 0.1190(5) 0.6149(5) 0.058(2) Uani 1 1 d .
H45 H 0.3900 0.0861 0.6335 0.070 Uiso 1 1 calc R
C46 C 0.5636(6) 0.1098(4) 0.6393(4) 0.0467(16) Uani 1 1 d .
H46 H 0.5923 0.0696 0.6740 0.056 Uiso 1 1 calc R
C51 C 0.8750(6) 0.2214(4) 0.6194(4) 0.0386(14) Uani 1 1 d .
C52 C 0.8417(6) 0.2932(4) 0.6394(4) 0.0416(15) Uani 1 1 d .
H52 H 0.7744 0.2991 0.6628 0.050 Uiso 1 1 calc R
C53 C 0.9061(7) 0.3560(4) 0.6254(4) 0.0515(18) Uani 1 1 d .
H53 H 0.8821 0.4047 0.6380 0.062 Uiso 1 1 calc R
C54 C 1.0054(7) 0.3469(4) 0.5929(5) 0.0556(19) Uani 1 1 d .
H54 H 1.0498 0.3896 0.5836 0.067 Uiso 1 1 calc R
C55 C 1.0403(7) 0.2769(4) 0.5741(5) 0.0556(19) Uani 1 1 d .
H55 H 1.1087 0.2711 0.5518 0.067 Uiso 1 1 calc R
C56 C 0.9754(6) 0.2145(4) 0.5876(4) 0.0461(16) Uani 1 1 d .
H56 H 1.0004 0.1661 0.5747 0.055 Uiso 1 1 calc R

loop_
_atom_site_aniso_label
_atom_site_aniso_U_11
_atom_site_aniso_U_22
_atom_site_aniso_U_33
_atom_site_aniso_U_23
_atom_site_aniso_U_13
_atom_site_aniso_U_12
Ru1 0.0338(3) 0.0303(3) 0.0383(3) 0.00111(19) -0.0038(2) 0.00143(19)
Se1 0.0367(4) 0.0412(4) 0.0437(4) -0.0024(3) -0.0011(3) 0.0026(3)
Cl1 0.0385(8) 0.0477(9) 0.0505(9) 0.0018(7) 0.0003(7) 0.0065(7)
P1 0.0365(8) 0.0303(8) 0.0395(9) 0.0006(6) -0.0040(7) 0.0020(6)
C1 0.075(9) 0.37(4) 0.145(15) -0.098(19) 0.009(9) -0.006(15)
Cl2 0.0504(9) 0.0332(8) 0.0453(9) 0.0017(6) -0.0006(7) -0.0050(7)
C2 0.084(8) 0.132(11) 0.104(9) 0.019(8) 0.015(7) 0.000(8)
Cl3 0.083(3) 0.512(14) 0.143(4) -0.118(6) 0.016(3) 0.012(5)
Cl4 0.109(3) 0.148(3) 0.098(2) -0.015(2) 0.0248(19) -0.008(2)
Cl5 0.105(3) 0.211(5) 0.099(2) 0.042(3) 0.003(2) -0.013(3)
Cl6 0.265(6) 0.123(3) 0.096(2) -0.027(2) 0.034(3) -0.087(4)
Se11 0.0575(5) 0.0600(5) 0.0497(4) 0.0062(3) 0.0107(4) 0.0052(4)
N11 0.047(3) 0.030(3) 0.043(3) 0.001(2) -0.008(3) 0.000(2)
C11 0.053(4) 0.031(3) 0.042(4) 0.003(3) 0.000(3) 0.004(3)
N12 0.080(5) 0.034(3) 0.039(3) 0.000(2) -0.011(3) 0.005(3)
C12 0.047(4) 0.038(4) 0.055(4) -0.002(3) -0.011(3) 0.000(3)
C13 0.052(4) 0.038(4) 0.052(4) -0.001(3) -0.016(3) 0.000(3)
C14 0.095(7) 0.057(5) 0.041(4) -0.002(4) 0.001(4) 0.013(5)
Se21 0.0542(5) 0.0407(4) 0.0724(5) -0.0092(3) 0.0045(4) 0.0082(3)
N21 0.040(3) 0.039(3) 0.041(3) 0.002(2) -0.003(2) 0.000(2)
C21 0.050(4) 0.035(3) 0.044(4) 0.003(3) -0.004(3) 0.002(3)
N22 0.060(4) 0.030(3) 0.050(3) -0.004(2) -0.009(3) -0.006(3)
C22 0.039(4) 0.044(4) 0.057(4) 0.004(3) 0.000(3) -0.007(3)
C23 0.055(5) 0.043(4) 0.060(5) 0.006(3) -0.009(4) -0.017(3)
C24 0.092(7) 0.031(4) 0.074(6) -0.002(4) -0.004(5) 0.000(4)
C31 0.041(4) 0.035(3) 0.045(4) 0.000(3) -0.002(3) 0.002(3)
C32 0.059(5) 0.047(4) 0.048(4) -0.005(3) -0.010(3) 0.015(4)
C33 0.063(5) 0.058(5) 0.045(4) -0.009(3) -0.007(4) 0.012(4)
C34 0.042(4) 0.047(4) 0.060(5) -0.017(3) 0.002(3) -0.001(3)
C35 0.044(4) 0.034(3) 0.066(5) -0.009(3) 0.009(3) 0.004(3)
C36 0.043(4) 0.036(3) 0.046(4) 0.002(3) 0.006(3) 0.002(3)
C41 0.038(3) 0.030(3) 0.044(4) -0.004(3) -0.002(3) 0.002(3)
C42 0.046(4) 0.029(3) 0.051(4) -0.003(3) -0.009(3) 0.000(3)
C43 0.053(4) 0.037(4) 0.063(5) 0.000(3) -0.011(4) 0.009(3)
C44 0.046(4) 0.056(5) 0.066(5) -0.007(4) -0.018(4) 0.011(4)
C45 0.045(4) 0.062(5) 0.060(5) 0.003(4) -0.006(4) -0.007(4)
C46 0.042(4) 0.041(4) 0.050(4) 0.005(3) -0.007(3) 0.001(3)
C51 0.041(4) 0.034(3) 0.037(3) 0.003(3) 0.000(3) -0.001(3)
C52 0.039(3) 0.036(3) 0.048(4) 0.001(3) 0.003(3) 0.003(3)
C53 0.056(4) 0.040(4) 0.055(4) 0.001(3) 0.001(4) -0.004(3)
C54 0.058(5) 0.043(4) 0.065(5) 0.002(3) 0.010(4) -0.010(3)
C55 0.051(4) 0.057(5) 0.062(5) 0.004(4) 0.018(4) -0.006(4)
C56 0.046(4) 0.044(4) 0.048(4) 0.004(3) 0.008(3) 0.006(3)

loop_
_atom_type_symbol
_atom_type_description
_atom_type_scat_dispersion_real
_atom_type_scat_dispersion_imag
_atom_type_scat_source
C C 0.0033 0.0016 'International Tables Vol C Tables 4.2.6.8 and 6.1.1.4'
H H 0.0000 0.0000 'International Tables Vol C Tables 4.2.6.8 and 6.1.1.4'
N N 0.0061 0.0033 'International Tables Vol C Tables 4.2.6.8 and 6.1.1.4'
P P 0.1023 0.0942 'International Tables Vol C Tables 4.2.6.8 and 6.1.1.4'
Cl Cl 0.1484 0.1585 'International Tables Vol C Tables 4.2.6.8 and 6.1.1.4'
Se Se -0.0929 2.2259 'International Tables Vol C Tables 4.2.6.8 and 6.1.1.4'
Ru Ru -1.2594 0.8363 'International Tables Vol C Tables 4.2.6.8 and 6.1.1.4'

loop_
_exptl_crystal_face_index_h
_exptl_crystal_face_index_k
_exptl_crystal_face_index_l
_exptl_crystal_face_perp_dist
1 0 0 0.120
-1 0 0 0.001
0 1 0 0.100
0 -1 0 0.060
0 0 1 0.100
0 0 -1 0.150
-1 -1 2 0.030
2 2 -3 0.145
3 3 4 0.139
18 -19 0 0.067

loop_
_geom_angle_atom_site_label_1
_geom_angle_atom_site_label_2
_geom_angle_atom_site_label_3
_geom_angle
N21 Ru1 N11 83.7(2)
N21 Ru1 Se1 91.14(16)
N11 Ru1 Se1 88.71(17)
N21 Ru1 P1 92.00(16)
N11 Ru1 P1 174.52(17)
Se1 Ru1 P1 94.82(5)
N21 Ru1 Cl1 91.23(17)
N11 Ru1 Cl1 90.15(17)
Se1 Ru1 Cl1 177.24(5)
P1 Ru1 Cl1 86.51(6)
N21 Ru1 Cl2 172.39(16)
N11 Ru1 Cl2 88.89(15)
Se1 Ru1 Cl2 86.86(5)
P1 Ru1 Cl2 95.49(6)
Cl1 Ru1 Cl2 90.61(6)
Ru1 Se1 Se21 102.73(4)
Ru1 Se1 Se11 101.82(4)
Se21 Se1 Se11 104.44(4)
C51 P1 C41 104.7(3)
C51 P1 C31 102.6(3)
C41 P1 C31 99.1(3)
C51 P1 Ru1 109.8(2)
C41 P1 Ru1 117.7(2)
C31 P1 Ru1 120.8(2)
Cl4 C1 Cl3 114.3(11)
Cl6 C2 Cl5 113.1(9)
C11 Se11 Se1 91.9(2)
C11 N11 C12 105.4(6)
C11 N11 Ru1 126.1(5)
C12 N11 Ru1 128.0(5)
N11 C11 N12 110.5(7)
N11 C11 Se11 125.4(5)
N12 C11 Se11 124.0(6)
C13 N12 C11 107.0(6)
C13 N12 C14 127.7(7)
C11 N12 C14 125.2(8)
C13 C12 N11 109.3(7)
N12 C13 C12 107.7(6)
C21 Se21 Se1 93.3(2)
C22 N21 C21 105.2(6)
C22 N21 Ru1 128.3(5)
C21 N21 Ru1 125.9(5)
N22 C21 N21 110.3(6)
N22 C21 Se21 123.7(5)
N21 C21 Se21 125.9(5)
C21 N22 C23 107.3(6)
C21 N22 C24 126.8(7)
C23 N22 C24 125.9(7)
C23 C22 N21 109.5(7)
C22 C23 N22 107.7(6)
C36 C31 C32 118.0(6)
C36 C31 P1 122.5(5)
C32 C31 P1 119.4(5)
C33 C32 C31 121.4(7)
C34 C33 C32 120.5(7)
C33 C34 C35 118.9(7)
C36 C35 C34 121.1(7)
C35 C36 C31 120.0(7)
C46 C41 C42 118.0(6)
C46 C41 P1 117.9(5)
C42 C41 P1 123.9(5)
C43 C42 C41 120.5(7)
C42 C43 C44 120.4(7)
C43 C44 C45 120.1(7)
C46 C45 C44 119.5(8)
C45 C46 C41 121.6(7)
C56 C51 C52 118.2(6)
C56 C51 P1 120.3(5)
C52 C51 P1 120.9(5)
C53 C52 C51 120.6(7)
C52 C53 C54 119.5(7)
C55 C54 C53 120.6(7)
C54 C55 C56 119.8(7)
C51 C56 C55 121.2(7)

loop_
_geom_bond_atom_site_label_1
_geom_bond_atom_site_label_2
_geom_bond_distance
Ru1 N21 2.062(6)
Ru1 N11 2.112(5)
Ru1 Se1 2.2998(10)
Ru1 P1 2.3333(18)
Ru1 Cl1 2.4241(18)
Ru1 Cl2 2.4439(17)
Se1 Se21 2.4161(11)
Se1 Se11 2.4311(11)
P1 C51 1.823(7)
P1 C41 1.838(7)
P1 C31 1.838(7)
C1 Cl4 1.676(17)
C1 Cl3 1.729(17)
C2 Cl6 1.692(14)
C2 Cl5 1.698(13)
Se11 C11 1.879(7)
N11 C11 1.334(9)
N11 C12 1.394(9)
C11 N12 1.365(9)
N12 C13 1.363(11)
N12 C14 1.470(10)
C12 C13 1.341(11)
Se21 C21 1.876(8)
N21 C22 1.376(9)
N21 C21 1.363(9)
C21 N22 1.337(9)
N22 C23 1.372(11)
N22 C24 1.451(10)
C22 C23 1.341(11)
C31 C36 1.388(9)
C31 C32 1.404(10)
C32 C33 1.378(10)
C33 C34 1.372(11)
C34 C35 1.392(11)
C35 C36 1.392(10)
C41 C46 1.388(10)
C41 C42 1.405(9)
C42 C43 1.383(10)
C43 C44 1.382(12)
C44 C45 1.386(11)
C45 C46 1.385(10)
C51 C56 1.384(10)
C51 C52 1.399(9)
C52 C53 1.393(10)
C53 C54 1.383(11)
C54 C55 1.371(11)
C55 C56 1.387(10)
